data_7155163
loop_
_publ_author_name
'Lau, Yan-Fung'
'Chan, Chun-Ming'
'Zhou, Zhongyuan'
'Yu, Wing-Yiu'

_publ_section_title
;
 Cp*Rh(iii)-catalyzed electrophilic amination of arylboronic acids with
 azo compounds for synthesis of arylhydrazides.
;
_journal_issue 28
_journal_name_full 'Organic &amp; biomolecular chemistry'
_journal_page_first 6821
_journal_page_last 6825
_journal_paper_doi 10.1039/c6ob00719h
_journal_volume 14
_journal_year 2016
_chemical_formula_sum 'C34 H35 Cl P Rh'
_chemical_formula_weight 612.95
_chemical_name_systematic 'Rhodium,chloro-(1,2,3,4,5-pentamethylcyclopentadienyl)phenyl(triphenylphosphine) complex'
_space_group_IT_number 2
_symmetry_cell_setting triclinic
_symmetry_space_group_name_Hall '-P 1'
_symmetry_space_group_name_H-M 'P -1'
_atom_sites_solution_hydrogens geom
_atom_sites_solution_primary direct
_atom_sites_solution_secondary difmap
_audit_creation_method SHELXL-97
_audit_update_record
;
2016-05-12 deposited with the CCDC.
2016-05-26 downloaded from the CCDC.
;
_cell_angle_alpha 104.775(2)
_cell_angle_beta 100.930(2)
_cell_angle_gamma 98.868(2)
_cell_formula_units_Z 4
_cell_length_a 10.4496(3)
_cell_length_b 15.6045(5)
_cell_length_c 19.2722(6)
_cell_measurement_reflns_used 9969
_cell_measurement_temperature 296(2)
_cell_measurement_theta_max 27.53
_cell_measurement_theta_min 2.43
_cell_volume 2914.84(16)
_computing_cell_refinement 'Bruker APEXII'
_computing_data_collection 'Bruker APEXII'
_computing_data_reduction 'Bruker SAINT'
_computing_molecular_graphics 'Bruker SHELXTL'
_computing_publication_material 'Bruker SHELXTL'
_computing_structure_refinement 'SHELXL-97 (Sheldrick, 1997)'
_computing_structure_solution 'SHELXS-97 (Sheldrick, 1990)'
_diffrn_ambient_temperature 296(2)
_diffrn_measured_fraction_theta_full 0.963
_diffrn_measured_fraction_theta_max 0.963
_diffrn_measurement_device_type 'Bruker APEXII CCD area detector'
_diffrn_measurement_method 'phi and omega scans'
_diffrn_radiation_monochromator graphite
_diffrn_radiation_source 'fine-focus sealed tube'
_diffrn_radiation_type MoK\a
_diffrn_radiation_wavelength 0.71073
_diffrn_reflns_av_R_equivalents 0.0884
_diffrn_reflns_av_sigmaI/netI 0.0850
_diffrn_reflns_limit_h_max 13
_diffrn_reflns_limit_h_min -13
_diffrn_reflns_limit_k_max 20
_diffrn_reflns_limit_k_min -20
_diffrn_reflns_limit_l_max 25
_diffrn_reflns_limit_l_min -25
_diffrn_reflns_number 66539
_diffrn_reflns_theta_full 27.58
_diffrn_reflns_theta_max 27.58
_diffrn_reflns_theta_min 1.38
_exptl_absorpt_coefficient_mu 0.754
_exptl_absorpt_correction_T_max 0.7456
_exptl_absorpt_correction_T_min 0.5939
_exptl_absorpt_correction_type multi-scan
_exptl_absorpt_process_details 'SAINT ver 7.34; Bruker SADABS'
_exptl_crystal_colour gold
_exptl_crystal_density_diffrn 1.397
_exptl_crystal_density_method 'not measured'
_exptl_crystal_description PRISM
_exptl_crystal_F_000 1264
_exptl_crystal_recrystallization_method 'Vapour deposition'
_exptl_crystal_size_max 0.18
_exptl_crystal_size_mid 0.16
_exptl_crystal_size_min 0.10
_refine_diff_density_max 0.847
_refine_diff_density_min -0.601
_refine_diff_density_rms 0.088
_refine_ls_extinction_method none
_refine_ls_goodness_of_fit_ref 1.000
_refine_ls_hydrogen_treatment mixed
_refine_ls_matrix_type full
_refine_ls_number_parameters 745
_refine_ls_number_reflns 12997
_refine_ls_number_restraints 0
_refine_ls_restrained_S_all 1.000
_refine_ls_R_factor_all 0.1110
_refine_ls_R_factor_gt 0.0611
_refine_ls_shift/su_max 0.001
_refine_ls_shift/su_mean 0.000
_refine_ls_structure_factor_coef Fsqd
_refine_ls_weighting_details 'calc w=1/[\s^2^(Fo^2^)+(0.0387P)^2^+8.2780P] where P=(Fo^2^+2Fc^2^)/3'
_refine_ls_weighting_scheme calc
_refine_ls_wR_factor_gt 0.1183
_refine_ls_wR_factor_ref 0.1373
_reflns_number_gt 8351
_reflns_number_total 12997
_reflns_threshold_expression >2sigma(I)
_cod_data_source_file c6ob00719h2.cif
_cod_data_source_block nfn22
_cod_depositor_comments
;
The following automatic conversions were performed:

'_symmetry_cell_setting' value 'Triclinic' changed to 'triclinic'
according to
/usr/data/users/saulius/crontab/automatic-downloads/rss-feeds/RSC/lib/dictionaries/cif_core.dic
dictionary named 'cif_core.dic' version 2.4.2 from 2011-04-26.

Automatic conversion script
Id: cif_fix_values 4268 2015-11-12 08:31:59Z antanas 

 Adding full bibliography for 7155163--7155166.cif.
;
_cod_original_cell_volume 2914.84(15)
_cod_original_sg_symbol_H-M P-1
_cod_database_code 7155163

loop_
_symmetry_equiv_pos_as_xyz
'x, y, z'
'-x, -y, -z'

loop_
_atom_site_label
_atom_site_type_symbol
_atom_site_fract_x
_atom_site_fract_y
_atom_site_fract_z
_atom_site_U_iso_or_equiv
_atom_site_adp_type
_atom_site_occupancy
_atom_site_symmetry_multiplicity
_atom_site_calc_flag
_atom_site_refinement_flags
Rh1 Rh 0.71665(3) 0.707019(18) 0.201706(15) 0.03084(7) Uani 1 1 d .
Cl1 Cl 0.85123(10) 0.83858(6) 0.18785(6) 0.0496(3) Uani 1 1 d .
P1 P 0.90710(9) 0.67321(6) 0.25948(5) 0.0319(2) Uani 1 1 d .
C1 C 0.4952(3) 0.6735(3) 0.1618(2) 0.0410(11) Uani 1 1 d .
C2 C 0.5499(4) 0.7096(3) 0.1115(2) 0.0449(11) Uani 1 1 d .
C3 C 0.6264(4) 0.6483(3) 0.0777(2) 0.0432(11) Uani 1 1 d .
C4 C 0.6194(4) 0.5762(3) 0.1078(2) 0.0415(11) Uani 1 1 d .
C5 C 0.5435(4) 0.5923(2) 0.1635(2) 0.0429(11) Uani 1 1 d .
C6 C 0.4000(4) 0.7104(3) 0.2054(3) 0.0595(14) Uani 1 1 d .
H6A H 0.4387 0.7234 0.2572 0.12(2) Uiso 1 1 calc R
H6B H 0.3177 0.6664 0.1918 0.147 Uiso 1 1 calc R
H6C H 0.3830 0.7651 0.1949 0.147 Uiso 1 1 calc R
C7 C 0.5229(5) 0.7920(3) 0.0896(3) 0.0648(14) Uani 1 1 d .
H7A H 0.4683 0.8209 0.1190 0.086(16) Uiso 1 1 calc R
H7B H 0.4774 0.7742 0.0383 0.103 Uiso 1 1 calc R
H7C H 0.6058 0.8336 0.0974 0.103 Uiso 1 1 calc R
C8 C 0.6914(5) 0.6608(4) 0.0169(2) 0.0694(16) Uani 1 1 d .
H8A H 0.7332 0.6109 0.0014 0.085(16) Uiso 1 1 calc R
H8B H 0.7574 0.7164 0.0344 0.102 Uiso 1 1 calc R
H8C H 0.6251 0.6629 -0.0243 0.102 Uiso 1 1 calc R
C9 C 0.6711(4) 0.4911(3) 0.0819(3) 0.0621(15) Uani 1 1 d .
H9A H 0.6280 0.4609 0.0309 0.113(19) Uiso 1 1 calc R
H9B H 0.6525 0.4514 0.1111 0.135 Uiso 1 1 calc R
H9C H 0.7657 0.5070 0.0872 0.135 Uiso 1 1 calc R
C10 C 0.4914(4) 0.5255(3) 0.2006(3) 0.0619(14) Uani 1 1 d .
H10A H 0.4128 0.4842 0.1679 0.093 Uiso 1 1 calc R
H10B H 0.4697 0.5573 0.2450 0.093 Uiso 1 1 calc R
H10C H 0.5582 0.4924 0.2127 0.093 Uiso 1 1 calc R
C11 C 0.6962(3) 0.7717(2) 0.30482(19) 0.0317(9) Uani 1 1 d .
C12 C 0.6671(3) 0.7261(3) 0.3547(2) 0.0403(10) Uani 1 1 d .
H12A H 0.6629 0.6639 0.3427 0.048 Uiso 1 1 calc R
C13 C 0.6442(4) 0.7699(3) 0.4216(2) 0.0494(12) Uani 1 1 d .
H13A H 0.634(4) 0.741(2) 0.454(2) 0.051(12) Uiso 1 1 d .
C14 C 0.6510(4) 0.8615(3) 0.4421(2) 0.0549(13) Uani 1 1 d .
H14A H 0.6379 0.8909 0.4878 0.066 Uiso 1 1 calc R
C15 C 0.6773(4) 0.9085(3) 0.3939(2) 0.0535(13) Uani 1 1 d .
H15A H 0.6806 0.9706 0.4065 0.064 Uiso 1 1 calc R
C16 C 0.6994(4) 0.8648(2) 0.3263(2) 0.0429(11) Uani 1 1 d .
H16A H 0.720(3) 0.894(2) 0.2905(18) 0.033(9) Uiso 1 1 d .
C17 C 0.9882(3) 0.6119(2) 0.1917(2) 0.0391(10) Uani 1 1 d .
C18 C 1.0045(4) 0.6450(3) 0.1338(2) 0.0466(11) Uani 1 1 d .
H18A H 0.977(3) 0.695(2) 0.1323(18) 0.037(10) Uiso 1 1 d .
C19 C 1.0697(4) 0.6030(3) 0.0829(2) 0.0635(15) Uani 1 1 d .
H19A H 1.0816 0.6263 0.0441 0.076 Uiso 1 1 calc R
C20 C 1.1166(4) 0.5278(3) 0.0894(3) 0.0691(16) Uani 1 1 d .
H20A H 1.158(4) 0.505(3) 0.058(2) 0.068(14) Uiso 1 1 d .
C21 C 1.1019(4) 0.4940(3) 0.1464(3) 0.0676(16) Uani 1 1 d .
H21A H 1.1353 0.4433 0.1510 0.081 Uiso 1 1 calc R
C22 C 1.0372(4) 0.5350(3) 0.1972(2) 0.0509(12) Uani 1 1 d .
H22A H 1.032(3) 0.515(2) 0.2360(19) 0.041(11) Uiso 1 1 d .
C23 C 0.8858(3) 0.6011(2) 0.3191(2) 0.0363(9) Uani 1 1 d .
C24 C 0.8090(4) 0.5145(3) 0.2892(2) 0.0536(12) Uani 1 1 d .
H24A H 0.7746 0.4920 0.2384 0.064 Uiso 1 1 calc R
C25 C 0.7824(5) 0.4606(3) 0.3339(3) 0.0702(16) Uani 1 1 d .
H25A H 0.738(4) 0.405(3) 0.312(2) 0.053(12) Uiso 1 1 d .
C26 C 0.8328(5) 0.4921(3) 0.4081(3) 0.0729(15) Uani 1 1 d .
H26A H 0.814(4) 0.460(3) 0.437(2) 0.077(15) Uiso 1 1 d .
C27 C 0.9093(5) 0.5781(3) 0.4400(2) 0.0621(13) Uani 1 1 d .
H27A H 0.9419 0.6002 0.4910 0.075 Uiso 1 1 calc R
C28 C 0.9374(4) 0.6316(3) 0.3953(2) 0.0488(12) Uani 1 1 d .
H28A H 0.982(3) 0.685(2) 0.4142(19) 0.041(10) Uiso 1 1 d .
C29 C 1.0481(3) 0.7637(2) 0.31857(18) 0.0326(9) Uani 1 1 d .
C30 C 1.1763(4) 0.7492(3) 0.3257(2) 0.0471(12) Uani 1 1 d .
H30A H 1.189(3) 0.694(2) 0.2968(19) 0.041(10) Uiso 1 1 d .
C31 C 1.2834(4) 0.8135(3) 0.3737(2) 0.0557(14) Uani 1 1 d .
H31A H 1.361(4) 0.805(2) 0.3788(19) 0.045(11) Uiso 1 1 d .
C32 C 1.2630(4) 0.8923(3) 0.4151(2) 0.0517(13) Uani 1 1 d .
H32A H 1.329(3) 0.932(2) 0.4434(17) 0.028(9) Uiso 1 1 d .
C33 C 1.1387(4) 0.9089(3) 0.4099(2) 0.0520(13) Uani 1 1 d .
H33A H 1.122(3) 0.955(2) 0.4340(19) 0.042(11) Uiso 1 1 d .
C34 C 1.0306(4) 0.8452(3) 0.3611(2) 0.0448(11) Uani 1 1 d .
H34A H 0.950(3) 0.855(2) 0.3609(17) 0.028(9) Uiso 1 1 d .
Rh2 Rh 1.35339(3) 0.156245(19) 0.211868(17) 0.03889(8) Uani 1 1 d .
Cl2 Cl 1.45318(11) 0.27786(7) 0.16993(6) 0.0573(3) Uani 1 1 d .
P2 P 1.20751(10) 0.24088(7) 0.25755(6) 0.0411(3) Uani 1 1 d .
C35 C 1.2778(5) 0.0130(3) 0.2017(3) 0.0572(13) Uani 1 1 d .
C36 C 1.2082(4) 0.0268(3) 0.1342(2) 0.0510(12) Uani 1 1 d .
C37 C 1.3034(5) 0.0544(3) 0.0979(2) 0.0588(14) Uani 1 1 d .
C38 C 1.4350(5) 0.0547(3) 0.1404(3) 0.0654(15) Uani 1 1 d .
C39 C 1.4165(5) 0.0243(3) 0.2022(3) 0.0610(14) Uani 1 1 d .
C40 C 1.2151(5) -0.0287(3) 0.2518(3) 0.0792(17) Uani 1 1 d .
H40A H 1.1935 -0.0935 0.2314 0.119 Uiso 1 1 calc R
H40B H 1.1352 -0.0072 0.2571 0.119 Uiso 1 1 calc R
H40C H 1.2762 -0.0123 0.2994 0.119 Uiso 1 1 calc R
C41 C 1.0597(5) 0.0037(3) 0.1045(3) 0.0658(15) Uani 1 1 d .
H41A H 1.0390 -0.0218 0.0517 0.13(2) Uiso 1 1 calc R
H41B H 1.0250 0.0577 0.1166 0.161 Uiso 1 1 calc R
H41C H 1.0201 -0.0395 0.1260 0.161 Uiso 1 1 calc R
C42 C 1.2765(6) 0.0743(4) 0.0247(3) 0.090(2) Uani 1 1 d .
H42A H 1.2450 0.0184 -0.0145 0.15(2) Uiso 1 1 calc R
H42B H 1.3573 0.1069 0.0185 0.175 Uiso 1 1 calc R
H42C H 1.2100 0.1104 0.0234 0.175 Uiso 1 1 calc R
C43 C 1.5621(5) 0.0733(4) 0.1181(3) 0.103(2) Uani 1 1 d .
H43A H 1.5758 0.0181 0.0875 0.154 Uiso 1 1 calc R
H43B H 1.6345 0.0969 0.1613 0.154 Uiso 1 1 calc R
H43C H 1.5582 0.1169 0.0909 0.154 Uiso 1 1 calc R
C44 C 1.5198(6) 0.0032(3) 0.2563(3) 0.102(2) Uani 1 1 d .
H44A H 1.5272 -0.0587 0.2377 0.152 Uiso 1 1 calc R
H44B H 1.4947 0.0117 0.3026 0.152 Uiso 1 1 calc R
H44C H 1.6041 0.0429 0.2634 0.152 Uiso 1 1 calc R
C45 C 1.4931(4) 0.2016(2) 0.3114(2) 0.0423(10) Uani 1 1 d .
C46 C 1.6260(4) 0.2299(3) 0.3115(2) 0.0479(11) Uani 1 1 d .
H46A H 1.647(4) 0.241(2) 0.268(2) 0.050(11) Uiso 1 1 d .
C47 C 1.7283(4) 0.2458(3) 0.3737(3) 0.0574(13) Uani 1 1 d .
H47A H 1.8162 0.2641 0.3718 0.069 Uiso 1 1 calc R
C48 C 1.7010(4) 0.2349(3) 0.4368(3) 0.0667(15) Uani 1 1 d .
H48A H 1.7697 0.2460 0.4785 0.080 Uiso 1 1 calc R
C49 C 1.5712(4) 0.2075(3) 0.4391(2) 0.0672(15) Uani 1 1 d .
H49A H 1.5519 0.2003 0.4827 0.081 Uiso 1 1 calc R
C50 C 1.4690(4) 0.1903(3) 0.3771(2) 0.0560(13) Uani 1 1 d .
H50A H 1.3818 0.1706 0.3795 0.067 Uiso 1 1 calc R
C51 C 1.0743(4) 0.2481(3) 0.1826(2) 0.0503(12) Uani 1 1 d .
C52 C 0.9477(5) 0.2596(3) 0.1924(3) 0.0713(16) Uani 1 1 d .
H52A H 0.9289 0.2637 0.2382 0.086 Uiso 1 1 calc R
C53 C 0.8501(5) 0.2649(4) 0.1347(3) 0.0854(18) Uani 1 1 d .
H53A H 0.7670 0.2738 0.1419 0.102 Uiso 1 1 calc R
C54 C 0.8781(5) 0.2569(4) 0.0666(3) 0.0908(19) Uani 1 1 d .
H54A H 0.814(4) 0.257(3) 0.034(2) 0.072(14) Uiso 1 1 d .
C55 C 1.0014(5) 0.2457(3) 0.0566(3) 0.0720(16) Uani 1 1 d .
H55A H 1.0190 0.2403 0.0103 0.086 Uiso 1 1 calc R
C56 C 1.1000(5) 0.2424(3) 0.1141(2) 0.0594(13) Uani 1 1 d .
H56A H 1.1839 0.2363 0.1067 0.071 Uiso 1 1 calc R
C57 C 1.1127(4) 0.1941(3) 0.3152(2) 0.0463(11) Uani 1 1 d .
C58 C 1.1452(4) 0.2281(3) 0.3915(2) 0.0509(12) Uani 1 1 d .
H58A H 1.217(3) 0.277(2) 0.4155(19) 0.045(11) Uiso 1 1 d .
C59 C 1.0766(4) 0.1859(3) 0.4327(3) 0.0632(14) Uani 1 1 d .
H59A H 1.1003 0.2085 0.4840 0.076 Uiso 1 1 calc R
C60 C 0.9762(5) 0.1127(3) 0.4000(3) 0.0706(14) Uani 1 1 d .
H60A H 0.9314 0.0853 0.4286 0.085 Uiso 1 1 calc R
C61 C 0.9404(5) 0.0791(3) 0.3254(3) 0.0779(17) Uani 1 1 d .
H61A H 0.8703 0.0290 0.3029 0.094 Uiso 1 1 calc R
C62 C 1.0078(5) 0.1192(3) 0.2830(3) 0.0690(16) Uani 1 1 d .
H62A H 0.974(3) 0.095(2) 0.2347(17) 0.029(9) Uiso 1 1 d .
C63 C 1.2700(4) 0.3598(2) 0.3134(2) 0.0467(11) Uani 1 1 d .
C64 C 1.4031(4) 0.3984(3) 0.3379(3) 0.0605(14) Uani 1 1 d .
H64A H 1.4651 0.3651 0.3235 0.073 Uiso 1 1 calc R
C65 C 1.4469(5) 0.4871(3) 0.3842(3) 0.0795(18) Uani 1 1 d .
H65A H 1.5378 0.5120 0.4016 0.095 Uiso 1 1 calc R
C66 C 1.3583(6) 0.5369(3) 0.4040(3) 0.084(2) Uani 1 1 d .
H66A H 1.389(4) 0.587(3) 0.433(2) 0.058(13) Uiso 1 1 d .
C67 C 1.2265(6) 0.5012(3) 0.3810(3) 0.089(2) Uani 1 1 d .
H67A H 1.1664 0.5361 0.3954 0.106 Uiso 1 1 calc R
C68 C 1.1797(5) 0.4125(3) 0.3360(3) 0.0780(18) Uani 1 1 d .
H68A H 1.0885 0.3879 0.3209 0.094 Uiso 1 1 calc R

loop_
_atom_site_aniso_label
_atom_site_aniso_U_11
_atom_site_aniso_U_22
_atom_site_aniso_U_33
_atom_site_aniso_U_23
_atom_site_aniso_U_13
_atom_site_aniso_U_12
Rh1 0.02583(13) 0.02972(13) 0.03383(14) 0.00719(11) 0.00463(11) 0.00341(11)
Cl1 0.0472(5) 0.0429(5) 0.0567(6) 0.0201(4) 0.0104(4) -0.0030(4)
P1 0.0274(4) 0.0317(4) 0.0334(5) 0.0058(4) 0.0051(4) 0.0058(4)
C1 0.0223(17) 0.045(2) 0.041(2) -0.0004(17) -0.0030(16) 0.0015(16)
C2 0.0317(19) 0.053(2) 0.041(2) 0.0111(18) -0.0053(17) 0.0050(17)
C3 0.0346(19) 0.058(2) 0.0302(19) 0.0062(17) 0.0014(16) 0.0080(18)
C4 0.0326(19) 0.041(2) 0.039(2) -0.0018(17) 0.0015(17) 0.0033(17)
C5 0.0324(19) 0.037(2) 0.047(2) 0.0057(17) -0.0003(17) -0.0038(16)
C6 0.033(2) 0.064(3) 0.071(3) -0.001(2) 0.019(2) 0.006(2)
C7 0.059(3) 0.068(3) 0.071(3) 0.032(2) -0.001(2) 0.023(2)
C8 0.064(3) 0.098(4) 0.039(2) 0.012(2) 0.010(2) 0.014(3)
C9 0.056(3) 0.051(3) 0.060(3) -0.011(2) 0.006(2) 0.011(2)
C10 0.049(2) 0.054(2) 0.074(3) 0.018(2) 0.011(2) -0.011(2)
C11 0.0193(15) 0.0328(17) 0.0397(19) 0.0026(15) 0.0071(14) 0.0090(13)
C12 0.0346(18) 0.040(2) 0.042(2) 0.0039(16) 0.0104(16) 0.0078(16)
C13 0.041(2) 0.067(3) 0.042(2) 0.0151(19) 0.0118(18) 0.0161(19)
C14 0.040(2) 0.061(3) 0.051(2) -0.006(2) 0.0131(19) 0.010(2)
C15 0.037(2) 0.039(2) 0.067(3) -0.011(2) 0.008(2) 0.0067(18)
C16 0.0339(19) 0.0358(19) 0.056(2) 0.0074(17) 0.0120(18) 0.0085(16)
C17 0.0299(17) 0.042(2) 0.038(2) -0.0015(16) 0.0064(16) 0.0102(16)
C18 0.037(2) 0.057(2) 0.044(2) 0.0096(19) 0.0091(17) 0.0117(18)
C19 0.052(2) 0.095(3) 0.037(2) 0.006(2) 0.0162(19) 0.012(2)
C20 0.052(2) 0.074(3) 0.065(3) -0.020(3) 0.022(2) 0.022(2)
C21 0.056(3) 0.052(3) 0.086(3) -0.003(3) 0.023(3) 0.018(2)
C22 0.052(2) 0.039(2) 0.060(3) 0.0091(19) 0.017(2) 0.0120(19)
C23 0.0312(17) 0.0372(18) 0.0428(19) 0.0115(15) 0.0103(15) 0.0125(15)
C24 0.059(3) 0.043(2) 0.054(2) 0.0186(18) 0.006(2) -0.001(2)
C25 0.069(3) 0.049(2) 0.093(3) 0.032(2) 0.015(3) -0.001(2)
C26 0.075(3) 0.078(3) 0.087(3) 0.055(2) 0.027(3) 0.018(2)
C27 0.073(3) 0.074(3) 0.053(2) 0.033(2) 0.020(2) 0.023(2)
C28 0.048(2) 0.049(2) 0.053(2) 0.0191(18) 0.0139(19) 0.0122(19)
C29 0.0303(17) 0.0343(17) 0.0304(17) 0.0074(14) 0.0055(14) 0.0047(15)
C30 0.0333(19) 0.051(2) 0.047(2) -0.0024(19) 0.0059(18) 0.0112(18)
C31 0.0242(19) 0.069(3) 0.060(3) 0.003(2) 0.0010(19) 0.0076(19)
C32 0.038(2) 0.048(2) 0.053(2) 0.006(2) -0.0047(19) -0.0057(19)
C33 0.047(2) 0.041(2) 0.058(3) 0.001(2) 0.008(2) 0.0111(19)
C34 0.0304(19) 0.044(2) 0.055(2) 0.0077(18) 0.0055(18) 0.0102(17)
Rh2 0.04075(16) 0.03190(14) 0.04338(16) 0.01131(12) 0.01023(13) 0.00521(12)
Cl2 0.0666(6) 0.0508(5) 0.0622(6) 0.0288(4) 0.0227(5) 0.0062(5)
P2 0.0419(5) 0.0371(5) 0.0436(5) 0.0129(4) 0.0086(4) 0.0062(4)
C35 0.064(3) 0.034(2) 0.068(3) 0.0138(19) 0.007(2) 0.005(2)
C36 0.058(3) 0.036(2) 0.046(2) 0.0027(18) 0.004(2) 0.0008(19)
C37 0.070(3) 0.051(2) 0.046(2) -0.001(2) 0.016(2) 0.010(2)
C38 0.062(3) 0.039(2) 0.084(3) -0.007(2) 0.026(2) 0.011(2)
C39 0.064(3) 0.030(2) 0.079(3) 0.006(2) 0.004(2) 0.0144(19)
C40 0.089(4) 0.059(2) 0.093(3) 0.048(2) 0.010(3) -0.003(3)
C41 0.064(3) 0.060(3) 0.055(3) 0.007(2) -0.002(2) -0.007(2)
C42 0.109(4) 0.100(4) 0.056(3) 0.011(3) 0.031(3) 0.010(4)
C43 0.070(3) 0.083(4) 0.137(5) -0.018(4) 0.054(3) 0.011(3)
C44 0.098(4) 0.055(3) 0.127(5) 0.013(3) -0.024(4) 0.033(3)
C45 0.038(2) 0.0383(19) 0.049(2) 0.0142(16) 0.0065(17) 0.0066(16)
C46 0.047(2) 0.044(2) 0.054(2) 0.0164(18) 0.0133(19) 0.0043(18)
C47 0.039(2) 0.059(3) 0.072(3) 0.022(2) 0.009(2) 0.004(2)
C48 0.050(3) 0.084(3) 0.059(3) 0.018(2) 0.001(2) 0.014(2)
C49 0.059(3) 0.104(3) 0.049(2) 0.030(2) 0.017(2) 0.028(3)
C50 0.042(2) 0.081(3) 0.052(2) 0.025(2) 0.0139(19) 0.019(2)
C51 0.050(2) 0.051(2) 0.052(2) 0.0241(18) 0.0047(19) 0.0104(19)
C52 0.050(3) 0.087(3) 0.078(3) 0.037(3) 0.006(2) 0.012(2)
C53 0.042(3) 0.106(4) 0.114(4) 0.053(3) 0.008(3) 0.012(3)
C54 0.062(3) 0.109(4) 0.092(4) 0.052(3) -0.021(3) 0.001(3)
C55 0.080(3) 0.070(3) 0.058(3) 0.029(2) -0.006(3) 0.006(3)
C56 0.063(3) 0.056(2) 0.059(3) 0.023(2) 0.006(2) 0.012(2)
C57 0.051(2) 0.0374(19) 0.054(2) 0.0133(17) 0.0185(19) 0.0111(17)
C58 0.044(2) 0.061(2) 0.047(2) 0.0142(19) 0.0090(19) 0.015(2)
C59 0.055(2) 0.094(3) 0.056(2) 0.030(2) 0.027(2) 0.031(2)
C60 0.073(3) 0.077(3) 0.093(3) 0.050(2) 0.047(2) 0.031(2)
C61 0.082(3) 0.061(3) 0.092(3) 0.022(3) 0.041(3) -0.006(3)
C62 0.081(3) 0.054(3) 0.060(3) 0.003(2) 0.027(3) -0.008(3)
C63 0.053(2) 0.0346(19) 0.051(2) 0.0128(17) 0.0082(19) 0.0079(18)
C64 0.054(2) 0.040(2) 0.078(3) -0.001(2) 0.024(2) 0.005(2)
C65 0.061(3) 0.052(3) 0.104(4) -0.009(3) 0.023(3) -0.004(2)
C66 0.089(4) 0.038(3) 0.098(4) -0.016(3) 0.019(3) 0.001(3)
C67 0.086(3) 0.056(3) 0.117(5) 0.003(3) 0.023(3) 0.034(3)
C68 0.062(3) 0.055(3) 0.102(4) 0.000(3) 0.005(3) 0.024(2)

loop_
_atom_type_symbol
_atom_type_description
_atom_type_scat_dispersion_real
_atom_type_scat_dispersion_imag
_atom_type_scat_source
C C 0.0033 0.0016 'International Tables Vol C Tables 4.2.6.8 and 6.1.1.4'
H H 0.0000 0.0000 'International Tables Vol C Tables 4.2.6.8 and 6.1.1.4'
P P 0.1023 0.0942 'International Tables Vol C Tables 4.2.6.8 and 6.1.1.4'
Cl Cl 0.1484 0.1585 'International Tables Vol C Tables 4.2.6.8 and 6.1.1.4'
Rh Rh -1.1178 0.9187 'International Tables Vol C Tables 4.2.6.8 and 6.1.1.4'

loop_
_geom_angle_atom_site_label_1
_geom_angle_atom_site_label_2
_geom_angle_atom_site_label_3
_geom_angle
C11 Rh1 C5 101.63(14)
C11 Rh1 C1 88.93(13)
C5 Rh1 C1 37.93(14)
C11 Rh1 C2 112.54(14)
C5 Rh1 C2 62.52(15)
C1 Rh1 C2 36.75(15)
C11 Rh1 C3 149.04(13)
C5 Rh1 C3 61.76(15)
C1 Rh1 C3 61.67(14)
C2 Rh1 C3 37.40(14)
C11 Rh1 C4 138.77(14)
C5 Rh1 C4 37.51(14)
C1 Rh1 C4 61.78(14)
C2 Rh1 C4 61.06(14)
C3 Rh1 C4 35.37(15)
C11 Rh1 P1 87.53(10)
C5 Rh1 P1 113.40(11)
C1 Rh1 P1 149.17(11)
C2 Rh1 P1 159.86(11)
C3 Rh1 P1 122.50(11)
C4 Rh1 P1 103.00(10)
C11 Rh1 Cl1 94.90(10)
C5 Rh1 Cl1 152.37(11)
C1 Rh1 Cl1 121.74(11)
C2 Rh1 Cl1 90.76(11)
C3 Rh1 Cl1 93.07(11)
C4 Rh1 Cl1 124.57(11)
P1 Rh1 Cl1 89.09(4)
C23 P1 C29 101.45(16)
C23 P1 C17 104.39(18)
C29 P1 C17 100.71(16)
C23 P1 Rh1 116.22(12)
C29 P1 Rh1 120.81(12)
C17 P1 Rh1 111.03(12)
C2 C1 C5 107.8(3)
C2 C1 C6 127.0(4)
C5 C1 C6 125.2(4)
C2 C1 Rh1 71.6(2)
C5 C1 Rh1 70.0(2)
C6 C1 Rh1 125.0(2)
C1 C2 C3 108.3(4)
C1 C2 C7 126.6(4)
C3 C2 C7 124.8(4)
C1 C2 Rh1 71.6(2)
C3 C2 Rh1 73.2(2)
C7 C2 Rh1 126.0(3)
C4 C3 C2 108.2(4)
C4 C3 C8 128.0(4)
C2 C3 C8 123.7(4)
C4 C3 Rh1 72.8(2)
C2 C3 Rh1 69.4(2)
C8 C3 Rh1 126.8(3)
C3 C4 C5 108.4(3)
C3 C4 C9 125.9(4)
C5 C4 C9 125.5(4)
C3 C4 Rh1 71.8(2)
C5 C4 Rh1 67.82(19)
C9 C4 Rh1 130.3(3)
C1 C5 C4 107.0(4)
C1 C5 C10 124.4(4)
C4 C5 C10 126.5(4)
C1 C5 Rh1 72.09(19)
C4 C5 Rh1 74.7(2)
C10 C5 Rh1 131.4(3)
C1 C6 H6A 109.5
C1 C6 H6B 109.5
H6A C6 H6B 109.5
C1 C6 H6C 109.5
H6A C6 H6C 109.5
H6B C6 H6C 109.5
C2 C7 H7A 109.5
C2 C7 H7B 109.5
H7A C7 H7B 109.5
C2 C7 H7C 109.5
H7A C7 H7C 109.5
H7B C7 H7C 109.5
C3 C8 H8A 109.5
C3 C8 H8B 109.5
H8A C8 H8B 109.5
C3 C8 H8C 109.5
H8A C8 H8C 109.5
H8B C8 H8C 109.5
C4 C9 H9A 109.5
C4 C9 H9B 109.5
H9A C9 H9B 109.5
C4 C9 H9C 109.5
H9A C9 H9C 109.5
H9B C9 H9C 109.5
C5 C10 H10A 109.5
C5 C10 H10B 109.5
H10A C10 H10B 109.5
C5 C10 H10C 109.5
H10A C10 H10C 109.5
H10B C10 H10C 109.5
C12 C11 C16 115.6(3)
C12 C11 Rh1 123.0(3)
C16 C11 Rh1 121.2(3)
C13 C12 C11 122.1(4)
C13 C12 H12A 118.9
C11 C12 H12A 118.9
C14 C13 C12 121.1(4)
C14 C13 H13A 118(2)
C12 C13 H13A 121(2)
C15 C14 C13 118.4(4)
C15 C14 H14A 120.8
C13 C14 H14A 120.8
C14 C15 C16 120.7(4)
C14 C15 H15A 119.6
C16 C15 H15A 119.6
C15 C16 C11 121.9(4)
C15 C16 H16A 125.2(19)
C11 C16 H16A 112.9(19)
C18 C17 C22 118.4(4)
C18 C17 P1 118.1(3)
C22 C17 P1 123.5(3)
C17 C18 C19 120.1(4)
C17 C18 H18A 118(2)
C19 C18 H18A 122(2)
C20 C19 C18 120.4(5)
C20 C19 H19A 119.8
C18 C19 H19A 119.8
C21 C20 C19 120.4(5)
C21 C20 H20A 122(3)
C19 C20 H20A 118(3)
C20 C21 C22 119.7(5)
C20 C21 H21A 120.2
C22 C21 H21A 120.2
C21 C22 C17 121.0(5)
C21 C22 H22A 119(2)
C17 C22 H22A 120(2)
C24 C23 C28 117.8(4)
C24 C23 P1 119.4(3)
C28 C23 P1 122.6(3)
C23 C24 C25 120.8(4)
C23 C24 H24A 119.6
C25 C24 H24A 119.6
C26 C25 C24 120.4(4)
C26 C25 H25A 122(3)
C24 C25 H25A 117(3)
C25 C26 C27 120.5(5)
C25 C26 H26A 121(3)
C27 C26 H26A 118(3)
C26 C27 C28 119.1(4)
C26 C27 H27A 120.5
C28 C27 H27A 120.5
C27 C28 C23 121.4(4)
C27 C28 H28A 120(3)
C23 C28 H28A 119(3)
C30 C29 C34 117.7(3)
C30 C29 P1 119.9(3)
C34 C29 P1 122.3(3)
C31 C30 C29 121.2(4)
C31 C30 H30A 121(2)
C29 C30 H30A 118(2)
C32 C31 C30 119.8(4)
C32 C31 H31A 118(2)
C30 C31 H31A 122(2)
C33 C32 C31 120.9(4)
C33 C32 H32A 120(2)
C31 C32 H32A 119(2)
C32 C33 C34 119.8(4)
C32 C33 H33A 124(2)
C34 C33 H33A 116(2)
C29 C34 C33 120.6(4)
C29 C34 H34A 120.0(19)
C33 C34 H34A 119.0(19)
C45 Rh2 C35 103.41(16)
C45 Rh2 C38 104.75(17)
C35 Rh2 C38 63.06(18)
C45 Rh2 C39 85.08(16)
C35 Rh2 C39 37.67(17)
C38 Rh2 C39 37.39(19)
C45 Rh2 C37 142.63(17)
C35 Rh2 C37 62.03(17)
C38 Rh2 C37 38.02(17)
C39 Rh2 C37 62.24(18)
C45 Rh2 C36 140.93(16)
C35 Rh2 C36 37.56(16)
C38 Rh2 C36 61.85(16)
C39 Rh2 C36 61.93(16)
C37 Rh2 C36 35.61(16)
C45 Rh2 P2 92.74(11)
C35 Rh2 P2 108.79(13)
C38 Rh2 P2 161.90(12)
C39 Rh2 P2 143.23(14)
C37 Rh2 P2 124.13(13)
C36 Rh2 P2 101.47(12)
C45 Rh2 Cl2 91.90(11)
C35 Rh2 Cl2 153.83(13)
C38 Rh2 Cl2 92.77(14)
C39 Rh2 Cl2 125.47(14)
C37 Rh2 Cl2 92.99(13)
C36 Rh2 Cl2 123.54(12)
P2 Rh2 Cl2 91.26(4)
C57 P2 C63 102.21(19)
C57 P2 C51 102.38(19)
C63 P2 C51 102.83(18)
C57 P2 Rh2 115.51(14)
C63 P2 Rh2 120.00(14)
C51 P2 Rh2 111.73(14)
C39 C35 C36 108.0(4)
C39 C35 C40 124.2(4)
C36 C35 C40 126.0(4)
C39 C35 Rh2 72.4(2)
C36 C35 Rh2 74.9(2)
C40 C35 Rh2 130.3(3)
C37 C36 C35 108.0(4)
C37 C36 C41 126.2(4)
C35 C36 C41 125.3(4)
C37 C36 Rh2 71.2(2)
C35 C36 Rh2 67.6(2)
C41 C36 Rh2 132.7(3)
C36 C37 C38 108.3(4)
C36 C37 C42 126.5(4)
C38 C37 C42 125.0(5)
C36 C37 Rh2 73.2(2)
C38 C37 Rh2 68.7(2)
C42 C37 Rh2 127.0(3)
C39 C38 C37 107.6(4)
C39 C38 C43 126.6(5)
C37 C38 C43 125.5(5)
C39 C38 Rh2 72.2(3)
C37 C38 Rh2 73.2(3)
C43 C38 Rh2 125.4(3)
C38 C39 C35 107.7(4)
C38 C39 C44 127.1(5)
C35 C39 C44 125.1(5)
C38 C39 Rh2 70.5(3)
C35 C39 Rh2 69.9(2)
C44 C39 Rh2 127.2(3)
C35 C40 H40A 109.5
C35 C40 H40B 109.5
H40A C40 H40B 109.5
C35 C40 H40C 109.5
H40A C40 H40C 109.5
H40B C40 H40C 109.5
C36 C41 H41A 109.5
C36 C41 H41B 109.5
H41A C41 H41B 109.5
C36 C41 H41C 109.5
H41A C41 H41C 109.5
H41B C41 H41C 109.5
C37 C42 H42A 109.5
C37 C42 H42B 109.5
H42A C42 H42B 109.5
C37 C42 H42C 109.5
H42A C42 H42C 109.5
H42B C42 H42C 109.5
C38 C43 H43A 109.5
C38 C43 H43B 109.5
H43A C43 H43B 109.5
C38 C43 H43C 109.5
H43A C43 H43C 109.5
H43B C43 H43C 109.5
C39 C44 H44A 109.5
C39 C44 H44B 109.5
H44A C44 H44B 109.5
C39 C44 H44C 109.5
H44A C44 H44C 109.5
H44B C44 H44C 109.5
C50 C45 C46 116.1(4)
C50 C45 Rh2 124.2(3)
C46 C45 Rh2 118.6(3)
C47 C46 C45 121.9(4)
C47 C46 H46A 119(2)
C45 C46 H46A 119(2)
C48 C47 C46 120.4(4)
C48 C47 H47A 119.8
C46 C47 H47A 119.8
C47 C48 C49 119.5(4)
C47 C48 H48A 120.2
C49 C48 H48A 120.2
C48 C49 C50 120.4(5)
C48 C49 H49A 119.8
C50 C49 H49A 119.8
C49 C50 C45 121.7(4)
C49 C50 H50A 119.2
C45 C50 H50A 119.2
C56 C51 C52 118.4(4)
C56 C51 P2 118.9(3)
C52 C51 P2 122.7(4)
C53 C52 C51 121.1(5)
C53 C52 H52A 119.5
C51 C52 H52A 119.5
C54 C53 C52 119.0(5)
C54 C53 H53A 120.5
C52 C53 H53A 120.5
C55 C54 C53 120.3(5)
C55 C54 H54A 125(3)
C53 C54 H54A 114(3)
C54 C55 C56 121.0(5)
C54 C55 H55A 119.5
C56 C55 H55A 119.5
C55 C56 C51 120.2(5)
C55 C56 H56A 119.9
C51 C56 H56A 119.9
C58 C57 C62 117.4(4)
C58 C57 P2 122.3(3)
C62 C57 P2 120.2(3)
C59 C58 C57 120.0(4)
C59 C58 H58A 120(2)
C57 C58 H58A 120(2)
C60 C59 C58 121.2(4)
C60 C59 H59A 119.4
C58 C59 H59A 119.4
C59 C60 C61 120.1(5)
C59 C60 H60A 119.9
C61 C60 H60A 119.9
C60 C61 C62 119.9(4)
C60 C61 H61A 120.1
C62 C61 H61A 120.1
C61 C62 C57 121.4(4)
C61 C62 H62A 114(2)
C57 C62 H62A 124(2)
C64 C63 C68 117.9(4)
C64 C63 P2 122.4(3)
C68 C63 P2 119.6(3)
C63 C64 C65 120.7(4)
C63 C64 H64A 119.7
C65 C64 H64A 119.7
C66 C65 C64 120.4(5)
C66 C65 H65A 119.8
C64 C65 H65A 119.8
C67 C66 C65 120.6(4)
C67 C66 H66A 123(3)
C65 C66 H66A 116(3)
C66 C67 C68 120.5(5)
C66 C67 H67A 119.7
C68 C67 H67A 119.7
C67 C68 C63 119.9(4)
C67 C68 H68A 120.0
C63 C68 H68A 120.0

loop_
_geom_bond_atom_site_label_1
_geom_bond_atom_site_label_2
_geom_bond_distance
Rh1 C11 2.054(3)
Rh1 C5 2.201(3)
Rh1 C1 2.229(3)
Rh1 C2 2.229(4)
Rh1 C3 2.280(3)
Rh1 C4 2.292(3)
Rh1 P1 2.2939(10)
Rh1 Cl1 2.4074(10)
P1 C23 1.821(4)
P1 C29 1.834(3)
P1 C17 1.836(4)
C1 C2 1.405(6)
C1 C5 1.440(6)
C1 C6 1.508(6)
C2 C3 1.447(6)
C2 C7 1.502(6)
C3 C4 1.389(6)
C3 C8 1.501(6)
C4 C5 1.447(6)
C4 C9 1.513(6)
C5 C10 1.499(6)
C6 H6A 0.9600
C6 H6B 0.9600
C6 H6C 0.9600
C7 H7A 0.9600
C7 H7B 0.9600
C7 H7C 0.9600
C8 H8A 0.9600
C8 H8B 0.9600
C8 H8C 0.9600
C9 H9A 0.9600
C9 H9B 0.9600
C9 H9C 0.9600
C10 H10A 0.9600
C10 H10B 0.9600
C10 H10C 0.9600
C11 C12 1.384(5)
C11 C16 1.399(5)
C12 C13 1.380(5)
C12 H12A 0.9300
C13 C14 1.369(6)
C13 H13A 0.88(4)
C14 C15 1.364(7)
C14 H14A 0.9300
C15 C16 1.387(6)
C15 H15A 0.9300
C16 H16A 0.95(3)
C17 C18 1.372(6)
C17 C22 1.394(6)
C18 C19 1.385(6)
C18 H18A 0.88(3)
C19 C20 1.366(7)
C19 H19A 0.9300
C20 C21 1.358(8)
C20 H20A 0.85(4)
C21 C22 1.376(6)
C21 H21A 0.9300
C22 H22A 0.89(4)
C23 C24 1.376(5)
C23 C28 1.391(5)
C24 C25 1.383(7)
C24 H24A 0.9300
C25 C26 1.358(7)
C25 H25A 0.87(3)
C26 C27 1.372(6)
C26 H26A 0.86(5)
C27 C28 1.384(6)
C27 H27A 0.9300
C28 H28A 0.83(3)
C29 C30 1.379(5)
C29 C34 1.386(5)
C30 C31 1.379(5)
C30 H30A 0.94(3)
C31 C32 1.355(6)
C31 H31A 0.84(4)
C32 C33 1.353(6)
C32 H32A 0.84(3)
C33 C34 1.387(5)
C33 H33A 0.82(3)
C34 H34A 0.87(3)
Rh2 C45 2.059(4)
Rh2 C35 2.198(4)
Rh2 C38 2.209(5)
Rh2 C39 2.232(4)
Rh2 C37 2.270(4)
Rh2 C36 2.296(4)
Rh2 P2 2.3194(11)
Rh2 Cl2 2.4153(11)
P2 C57 1.832(4)
P2 C63 1.836(4)
P2 C51 1.844(4)
C35 C39 1.431(7)
C35 C36 1.450(6)
C35 C40 1.489(7)
C36 C37 1.397(6)
C36 C41 1.500(6)
C37 C38 1.460(6)
C37 C42 1.504(7)
C38 C39 1.424(7)
C38 C43 1.482(7)
C39 C44 1.489(7)
C40 H40A 0.9600
C40 H40B 0.9600
C40 H40C 0.9600
C41 H41A 0.9600
C41 H41B 0.9600
C41 H41C 0.9600
C42 H42A 0.9600
C42 H42B 0.9600
C42 H42C 0.9600
C43 H43A 0.9600
C43 H43B 0.9600
C43 H43C 0.9600
C44 H44A 0.9600
C44 H44B 0.9600
C44 H44C 0.9600
C45 C50 1.385(6)
C45 C46 1.391(5)
C46 C47 1.387(6)
C46 H46A 0.96(4)
C47 C48 1.345(7)
C47 H47A 0.9300
C48 C49 1.371(6)
C48 H48A 0.9300
C49 C50 1.380(6)
C49 H49A 0.9300
C50 H50A 0.9300
C51 C56 1.380(6)
C51 C52 1.403(6)
C52 C53 1.389(7)
C52 H52A 0.9300
C53 C54 1.376(8)
C53 H53A 0.9300
C54 C55 1.369(8)
C54 H54A 0.84(4)
C55 C56 1.380(6)
C55 H55A 0.9300
C56 H56A 0.9300
C57 C58 1.384(6)
C57 C62 1.389(6)
C58 C59 1.384(6)
C58 H58A 0.94(3)
C59 C60 1.348(6)
C59 H59A 0.9300
C60 C61 1.352(7)
C60 H60A 0.9300
C61 C62 1.378(7)
C61 H61A 0.9300
C62 H62A 0.89(3)
C63 C64 1.366(6)
C63 C68 1.403(6)
C64 C65 1.394(6)
C64 H64A 0.9300
C65 C66 1.346(7)
C65 H65A 0.9300
C66 C67 1.345(7)
C66 H66A 0.81(4)
C67 C68 1.387(6)
C67 H67A 0.9300
C68 H68A 0.9300

loop_
_geom_torsion_atom_site_label_1
_geom_torsion_atom_site_label_2
_geom_torsion_atom_site_label_3
_geom_torsion_atom_site_label_4
_geom_torsion
C11 Rh1 P1 C23 62.92(16)
C5 Rh1 P1 C23 -38.70(17)
C1 Rh1 P1 C23 -20.8(2)
C2 Rh1 P1 C23 -112.4(3)
C3 Rh1 P1 C23 -109.09(18)
C4 Rh1 P1 C23 -76.78(17)
Cl1 Rh1 P1 C23 157.86(13)
C11 Rh1 P1 C29 -60.54(17)
C5 Rh1 P1 C29 -162.15(18)
C1 Rh1 P1 C29 -144.3(2)
C2 Rh1 P1 C29 124.1(3)
C3 Rh1 P1 C29 127.45(19)
C4 Rh1 P1 C29 159.77(18)
Cl1 Rh1 P1 C29 34.40(14)
C11 Rh1 P1 C17 -178.00(16)
C5 Rh1 P1 C17 80.39(18)
C1 Rh1 P1 C17 98.2(2)
C2 Rh1 P1 C17 6.7(3)
C3 Rh1 P1 C17 10.00(19)
C4 Rh1 P1 C17 42.31(17)
Cl1 Rh1 P1 C17 -83.05(14)
C11 Rh1 C1 C2 131.8(2)
C5 Rh1 C1 C2 -117.6(3)
C3 Rh1 C1 C2 -38.2(2)
C4 Rh1 C1 C2 -78.5(2)
P1 Rh1 C1 C2 -144.9(2)
Cl1 Rh1 C1 C2 36.7(2)
C11 Rh1 C1 C5 -110.6(2)
C2 Rh1 C1 C5 117.6(3)
C3 Rh1 C1 C5 79.5(2)
C4 Rh1 C1 C5 39.1(2)
P1 Rh1 C1 C5 -27.2(3)
Cl1 Rh1 C1 C5 154.3(2)
C11 Rh1 C1 C6 9.0(4)
C5 Rh1 C1 C6 119.6(5)
C2 Rh1 C1 C6 -122.8(5)
C3 Rh1 C1 C6 -160.9(4)
C4 Rh1 C1 C6 158.7(4)
P1 Rh1 C1 C6 92.4(4)
Cl1 Rh1 C1 C6 -86.1(4)
C5 C1 C2 C3 3.6(4)
C6 C1 C2 C3 -175.0(3)
Rh1 C1 C2 C3 64.5(2)
C5 C1 C2 C7 177.4(3)
C6 C1 C2 C7 -1.2(6)
Rh1 C1 C2 C7 -121.7(4)
C5 C1 C2 Rh1 -61.0(2)
C6 C1 C2 Rh1 120.4(3)
C11 Rh1 C2 C1 -53.9(3)
C5 Rh1 C2 C1 37.9(2)
C3 Rh1 C2 C1 116.5(3)
C4 Rh1 C2 C1 80.6(2)
P1 Rh1 C2 C1 121.1(3)
Cl1 Rh1 C2 C1 -149.5(2)
C11 Rh1 C2 C3 -170.3(2)
C5 Rh1 C2 C3 -78.6(2)
C1 Rh1 C2 C3 -116.5(3)
C4 Rh1 C2 C3 -35.8(2)
P1 Rh1 C2 C3 4.6(5)
Cl1 Rh1 C2 C3 94.1(2)
C11 Rh1 C2 C7 68.5(4)
C5 Rh1 C2 C7 160.2(4)
C1 Rh1 C2 C7 122.3(5)
C3 Rh1 C2 C7 -121.2(5)
C4 Rh1 C2 C7 -157.0(4)
P1 Rh1 C2 C7 -116.6(4)
Cl1 Rh1 C2 C7 -27.2(4)
C1 C2 C3 C4 -0.6(4)
C7 C2 C3 C4 -174.6(3)
Rh1 C2 C3 C4 62.8(2)
C1 C2 C3 C8 175.3(3)
C7 C2 C3 C8 1.3(5)
Rh1 C2 C3 C8 -121.3(3)
C1 C2 C3 Rh1 -63.5(2)
C7 C2 C3 Rh1 122.6(4)
C11 Rh1 C3 C4 -100.2(3)
C5 Rh1 C3 C4 -37.0(2)
C1 Rh1 C3 C4 -80.3(3)
C2 Rh1 C3 C4 -117.8(3)
P1 Rh1 C3 C4 64.1(2)
Cl1 Rh1 C3 C4 155.0(2)
C11 Rh1 C3 C2 17.6(4)
C5 Rh1 C3 C2 80.8(2)
C1 Rh1 C3 C2 37.5(2)
C4 Rh1 C3 C2 117.8(3)
P1 Rh1 C3 C2 -178.11(19)
Cl1 Rh1 C3 C2 -87.2(2)
C11 Rh1 C3 C8 134.9(4)
C5 Rh1 C3 C8 -161.9(4)
C1 Rh1 C3 C8 154.8(4)
C2 Rh1 C3 C8 117.3(5)
C4 Rh1 C3 C8 -124.9(5)
P1 Rh1 C3 C8 -60.8(4)
Cl1 Rh1 C3 C8 30.1(4)
C2 C3 C4 C5 -2.5(4)
C8 C3 C4 C5 -178.2(3)
Rh1 C3 C4 C5 58.1(2)
C2 C3 C4 C9 172.2(3)
C8 C3 C4 C9 -3.4(6)
Rh1 C3 C4 C9 -127.1(4)
C2 C3 C4 Rh1 -60.7(2)
C8 C3 C4 Rh1 123.7(4)
C11 Rh1 C4 C3 129.8(3)
C5 Rh1 C4 C3 119.5(3)
C1 Rh1 C4 C3 79.9(3)
C2 Rh1 C4 C3 37.9(2)
P1 Rh1 C4 C3 -128.9(2)
Cl1 Rh1 C4 C3 -30.9(3)
C11 Rh1 C4 C5 10.3(3)
C1 Rh1 C4 C5 -39.6(2)
C2 Rh1 C4 C5 -81.6(3)
C3 Rh1 C4 C5 -119.5(3)
P1 Rh1 C4 C5 111.6(2)
Cl1 Rh1 C4 C5 -150.4(2)
C11 Rh1 C4 C9 -108.1(4)
C5 Rh1 C4 C9 -118.4(5)
C1 Rh1 C4 C9 -158.0(5)
C2 Rh1 C4 C9 159.9(5)
C3 Rh1 C4 C9 122.1(5)
P1 Rh1 C4 C9 -6.8(4)
Cl1 Rh1 C4 C9 91.2(4)
C2 C1 C5 C4 -5.1(4)
C6 C1 C5 C4 173.6(3)
Rh1 C1 C5 C4 -67.1(2)
C2 C1 C5 C10 -169.6(3)
C6 C1 C5 C10 9.1(5)
Rh1 C1 C5 C10 128.4(4)
C2 C1 C5 Rh1 62.0(2)
C6 C1 C5 Rh1 -119.3(3)
C3 C4 C5 C1 4.7(4)
C9 C4 C5 C1 -170.1(3)
Rh1 C4 C5 C1 65.3(2)
C3 C4 C5 C10 168.8(3)
C9 C4 C5 C10 -6.0(6)
Rh1 C4 C5 C10 -130.6(4)
C3 C4 C5 Rh1 -60.6(2)
C9 C4 C5 Rh1 124.6(3)
C11 Rh1 C5 C1 72.8(2)
C2 Rh1 C5 C1 -36.7(2)
C3 Rh1 C5 C1 -79.2(2)
C4 Rh1 C5 C1 -114.1(3)
P1 Rh1 C5 C1 165.2(2)
Cl1 Rh1 C5 C1 -52.7(4)
C11 Rh1 C5 C4 -173.1(2)
C1 Rh1 C5 C4 114.1(3)
C2 Rh1 C5 C4 77.4(2)
C3 Rh1 C5 C4 34.9(2)
P1 Rh1 C5 C4 -80.7(2)
Cl1 Rh1 C5 C4 61.4(3)
C11 Rh1 C5 C10 -47.6(4)
C1 Rh1 C5 C10 -120.4(5)
C2 Rh1 C5 C10 -157.1(4)
C3 Rh1 C5 C10 160.4(4)
C4 Rh1 C5 C10 125.5(5)
P1 Rh1 C5 C10 44.8(4)
Cl1 Rh1 C5 C10 -173.1(3)
C5 Rh1 C11 C12 45.3(3)
C1 Rh1 C11 C12 81.3(3)
C2 Rh1 C11 C12 110.2(3)
C3 Rh1 C11 C12 98.7(4)
C4 Rh1 C11 C12 38.9(4)
P1 Rh1 C11 C12 -68.1(3)
Cl1 Rh1 C11 C12 -157.0(3)
C5 Rh1 C11 C16 -129.0(3)
C1 Rh1 C11 C16 -93.0(3)
C2 Rh1 C11 C16 -64.1(3)
C3 Rh1 C11 C16 -75.5(4)
C4 Rh1 C11 C16 -135.4(3)
P1 Rh1 C11 C16 117.6(3)
Cl1 Rh1 C11 C16 28.8(3)
C16 C11 C12 C13 -0.6(5)
Rh1 C11 C12 C13 -175.2(3)
C11 C12 C13 C14 -0.9(6)
C12 C13 C14 C15 1.8(6)
C13 C14 C15 C16 -1.3(6)
C14 C15 C16 C11 -0.2(6)
C12 C11 C16 C15 1.2(5)
Rh1 C11 C16 C15 175.8(3)
C23 P1 C17 C18 173.0(3)
C29 P1 C17 C18 -82.1(3)
Rh1 P1 C17 C18 47.1(3)
C23 P1 C17 C22 -8.7(3)
C29 P1 C17 C22 96.2(3)
Rh1 P1 C17 C22 -134.7(3)
C22 C17 C18 C19 -0.8(5)
P1 C17 C18 C19 177.5(3)
C17 C18 C19 C20 0.9(6)
C18 C19 C20 C21 -1.1(6)
C19 C20 C21 C22 1.1(6)
C20 C21 C22 C17 -1.0(6)
C18 C17 C22 C21 0.9(5)
P1 C17 C22 C21 -177.4(3)
C29 P1 C23 C24 -165.3(3)
C17 P1 C23 C24 -61.0(4)
Rh1 P1 C23 C24 61.7(4)
C29 P1 C23 C28 18.8(4)
C17 P1 C23 C28 123.2(3)
Rh1 P1 C23 C28 -114.2(3)
C28 C23 C24 C25 1.1(6)
P1 C23 C24 C25 -174.9(4)
C23 C24 C25 C26 -0.5(8)
C24 C25 C26 C27 0.8(8)
C25 C26 C27 C28 -1.7(8)
C26 C27 C28 C23 2.3(7)
C24 C23 C28 C27 -2.0(6)
P1 C23 C28 C27 173.9(3)
C23 P1 C29 C30 79.0(4)
C17 P1 C29 C30 -28.2(4)
Rh1 P1 C29 C30 -150.7(3)
C23 P1 C29 C34 -96.4(4)
C17 P1 C29 C34 156.3(3)
Rh1 P1 C29 C34 33.8(4)
C34 C29 C30 C31 0.3(7)
P1 C29 C30 C31 -175.4(4)
C29 C30 C31 C32 0.4(7)
C30 C31 C32 C33 -0.1(8)
C31 C32 C33 C34 -0.8(8)
C30 C29 C34 C33 -1.2(6)
P1 C29 C34 C33 174.4(3)
C32 C33 C34 C29 1.4(7)
C45 Rh2 P2 C57 -77.67(17)
C35 Rh2 P2 C57 27.49(19)
C38 Rh2 P2 C57 87.5(5)
C39 Rh2 P2 C57 7.8(2)
C37 Rh2 P2 C57 95.9(2)
C36 Rh2 P2 C57 65.74(18)
Cl2 Rh2 P2 C57 -169.63(14)
C45 Rh2 P2 C63 45.4(2)
C35 Rh2 P2 C63 150.6(2)
C38 Rh2 P2 C63 -149.4(5)
C39 Rh2 P2 C63 130.9(2)
C37 Rh2 P2 C63 -141.0(2)
C36 Rh2 P2 C63 -171.2(2)
Cl2 Rh2 P2 C63 -46.52(16)
C45 Rh2 P2 C51 165.85(18)
C35 Rh2 P2 C51 -88.99(19)
C38 Rh2 P2 C51 -29.0(5)
C39 Rh2 P2 C51 -108.7(2)
C37 Rh2 P2 C51 -20.6(2)
C36 Rh2 P2 C51 -50.74(19)
Cl2 Rh2 P2 C51 73.89(15)
C45 Rh2 C35 C39 -63.1(3)
C38 Rh2 C35 C39 36.9(3)
C37 Rh2 C35 C39 79.9(3)
C36 Rh2 C35 C39 114.9(4)
P2 Rh2 C35 C39 -160.7(2)
Cl2 Rh2 C35 C39 61.1(4)
C45 Rh2 C35 C36 -178.0(3)
C38 Rh2 C35 C36 -78.0(3)
C39 Rh2 C35 C36 -114.9(4)
C37 Rh2 C35 C36 -35.0(3)
P2 Rh2 C35 C36 84.4(3)
Cl2 Rh2 C35 C36 -53.7(4)
C45 Rh2 C35 C40 57.3(5)
C38 Rh2 C35 C40 157.2(5)
C39 Rh2 C35 C40 120.4(5)
C37 Rh2 C35 C40 -159.7(5)
C36 Rh2 C35 C40 -124.8(6)
P2 Rh2 C35 C40 -40.4(5)
Cl2 Rh2 C35 C40 -178.5(3)
C39 C35 C36 C37 -5.5(5)
C40 C35 C36 C37 -170.9(4)
Rh2 C35 C36 C37 59.9(3)
C39 C35 C36 C41 167.3(4)
C40 C35 C36 C41 1.9(7)
Rh2 C35 C36 C41 -127.3(4)
C39 C35 C36 Rh2 -65.4(3)
C40 C35 C36 Rh2 129.2(5)
C45 Rh2 C36 C37 -116.5(3)
C35 Rh2 C36 C37 -119.6(4)
C38 Rh2 C36 C37 -38.1(3)
C39 Rh2 C36 C37 -80.7(3)
P2 Rh2 C36 C37 134.4(3)
Cl2 Rh2 C36 C37 35.1(3)
C45 Rh2 C36 C35 3.1(4)
C38 Rh2 C36 C35 81.5(3)
C39 Rh2 C36 C35 38.9(3)
C37 Rh2 C36 C35 119.6(4)
P2 Rh2 C36 C35 -106.0(3)
Cl2 Rh2 C36 C35 154.7(2)
C45 Rh2 C36 C41 121.2(4)
C35 Rh2 C36 C41 118.0(6)
C38 Rh2 C36 C41 -160.4(5)
C39 Rh2 C36 C41 157.0(5)
C37 Rh2 C36 C41 -122.3(6)
P2 Rh2 C36 C41 12.1(5)
Cl2 Rh2 C36 C41 -87.2(5)
C35 C36 C37 C38 2.4(5)
C41 C36 C37 C38 -170.3(4)
Rh2 C36 C37 C38 60.1(3)
C35 C36 C37 C42 178.4(4)
C41 C36 C37 C42 5.7(7)
Rh2 C36 C37 C42 -123.9(5)
C35 C36 C37 Rh2 -57.7(3)
C41 C36 C37 Rh2 129.6(4)
C45 Rh2 C37 C36 111.6(3)
C35 Rh2 C37 C36 36.9(3)
C38 Rh2 C37 C36 118.0(4)
C39 Rh2 C37 C36 79.7(3)
P2 Rh2 C37 C36 -57.7(3)
Cl2 Rh2 C37 C36 -151.3(3)
C45 Rh2 C37 C38 -6.4(4)
C35 Rh2 C37 C38 -81.2(3)
C39 Rh2 C37 C38 -38.3(3)
C36 Rh2 C37 C38 -118.0(4)
P2 Rh2 C37 C38 -175.8(2)
Cl2 Rh2 C37 C38 90.7(3)
C45 Rh2 C37 C42 -124.9(4)
C35 Rh2 C37 C42 160.3(5)
C38 Rh2 C37 C42 -118.5(6)
C39 Rh2 C37 C42 -156.8(5)
C36 Rh2 C37 C42 123.5(6)
P2 Rh2 C37 C42 65.7(5)
Cl2 Rh2 C37 C42 -27.8(4)
C36 C37 C38 C39 1.6(5)
C42 C37 C38 C39 -174.5(4)
Rh2 C37 C38 C39 64.5(3)
C36 C37 C38 C43 175.2(4)
C42 C37 C38 C43 -0.9(7)
Rh2 C37 C38 C43 -121.9(5)
C36 C37 C38 Rh2 -62.9(3)
C42 C37 C38 Rh2 121.0(5)
C45 Rh2 C38 C39 60.6(3)
C35 Rh2 C38 C39 -37.1(2)
C37 Rh2 C38 C39 -115.3(4)
C36 Rh2 C38 C39 -79.7(3)
P2 Rh2 C38 C39 -104.1(5)
Cl2 Rh2 C38 C39 153.3(2)
C45 Rh2 C38 C37 176.0(3)
C35 Rh2 C38 C37 78.2(3)
C39 Rh2 C38 C37 115.3(4)
C36 Rh2 C38 C37 35.7(3)
P2 Rh2 C38 C37 11.3(6)
Cl2 Rh2 C38 C37 -91.3(3)
C45 Rh2 C38 C43 -62.0(5)
C35 Rh2 C38 C43 -159.8(6)
C39 Rh2 C38 C43 -122.6(6)
C37 Rh2 C38 C43 122.0(6)
C36 Rh2 C38 C43 157.7(6)
P2 Rh2 C38 C43 133.3(4)
Cl2 Rh2 C38 C43 30.7(5)
C37 C38 C39 C35 -4.9(5)
C43 C38 C39 C35 -178.5(4)
Rh2 C38 C39 C35 60.2(3)
C37 C38 C39 C44 172.4(4)
C43 C38 C39 C44 -1.2(7)
Rh2 C38 C39 C44 -122.5(4)
C37 C38 C39 Rh2 -65.2(3)
C43 C38 C39 Rh2 121.3(4)
C36 C35 C39 C38 6.4(4)
C40 C35 C39 C38 172.1(4)
Rh2 C35 C39 C38 -60.6(3)
C36 C35 C39 C44 -170.9(4)
C40 C35 C39 C44 -5.2(7)
Rh2 C35 C39 C44 122.0(4)
C36 C35 C39 Rh2 67.0(3)
C40 C35 C39 Rh2 -127.3(4)
C45 Rh2 C39 C38 -122.2(3)
C35 Rh2 C39 C38 118.3(4)
C37 Rh2 C39 C38 39.0(3)
C36 Rh2 C39 C38 79.5(3)
P2 Rh2 C39 C38 149.8(2)
Cl2 Rh2 C39 C38 -33.4(3)
C45 Rh2 C39 C35 119.5(3)
C38 Rh2 C39 C35 -118.3(4)
C37 Rh2 C39 C35 -79.3(3)
C36 Rh2 C39 C35 -38.8(3)
P2 Rh2 C39 C35 31.5(4)
Cl2 Rh2 C39 C35 -151.7(2)
C45 Rh2 C39 C44 0.1(5)
C35 Rh2 C39 C44 -119.4(6)
C38 Rh2 C39 C44 122.3(6)
C37 Rh2 C39 C44 161.3(6)
C36 Rh2 C39 C44 -158.2(6)
P2 Rh2 C39 C44 -87.9(5)
Cl2 Rh2 C39 C44 88.9(5)
C35 Rh2 C45 C50 -51.4(4)
C38 Rh2 C45 C50 -116.7(4)
C39 Rh2 C45 C50 -84.6(4)
C37 Rh2 C45 C50 -112.6(4)
C36 Rh2 C45 C50 -53.4(5)
P2 Rh2 C45 C50 58.6(4)
Cl2 Rh2 C45 C50 149.9(4)
C35 Rh2 C45 C46 115.9(3)
C38 Rh2 C45 C46 50.6(3)
C39 Rh2 C45 C46 82.7(3)
C37 Rh2 C45 C46 54.7(4)
C36 Rh2 C45 C46 113.9(3)
P2 Rh2 C45 C46 -134.1(3)
Cl2 Rh2 C45 C46 -42.7(3)
C50 C45 C46 C47 0.0(6)
Rh2 C45 C46 C47 -168.3(3)
C45 C46 C47 C48 -0.6(7)
C46 C47 C48 C49 0.4(7)
C47 C48 C49 C50 0.5(8)
C48 C49 C50 C45 -1.2(8)
C46 C45 C50 C49 0.9(6)
Rh2 C45 C50 C49 168.5(4)
C57 P2 C51 C56 -152.3(3)
C63 P2 C51 C56 102.0(4)
Rh2 P2 C51 C56 -28.1(4)
C57 P2 C51 C52 28.1(4)
C63 P2 C51 C52 -77.7(4)
Rh2 P2 C51 C52 152.3(3)
C56 C51 C52 C53 0.2(7)
P2 C51 C52 C53 179.8(4)
C51 C52 C53 C54 1.3(8)
C52 C53 C54 C55 -1.3(8)
C53 C54 C55 C56 -0.1(8)
C54 C55 C56 C51 1.7(7)
C52 C51 C56 C55 -1.6(6)
P2 C51 C56 C55 178.7(3)
C63 P2 C57 C58 -29.2(4)
C51 P2 C57 C58 -135.4(4)
Rh2 P2 C57 C58 102.9(3)
C63 P2 C57 C62 153.9(4)
C51 P2 C57 C62 47.7(4)
Rh2 P2 C57 C62 -74.0(4)
C62 C57 C58 C59 1.9(7)
P2 C57 C58 C59 -175.1(3)
C57 C58 C59 C60 -1.3(7)
C58 C59 C60 C61 -0.1(8)
C59 C60 C61 C62 0.7(8)
C60 C61 C62 C57 -0.1(8)
C58 C57 C62 C61 -1.2(7)
P2 C57 C62 C61 175.8(4)
C57 P2 C63 C64 120.5(4)
C51 P2 C63 C64 -133.6(4)
Rh2 P2 C63 C64 -8.8(5)
C57 P2 C63 C68 -55.5(4)
C51 P2 C63 C68 50.4(4)
Rh2 P2 C63 C68 175.2(3)
C68 C63 C64 C65 0.4(8)
P2 C63 C64 C65 -175.7(4)
C63 C64 C65 C66 -1.8(9)
C64 C65 C66 C67 1.8(10)
C65 C66 C67 C68 -0.6(10)
C66 C67 C68 C63 -0.8(10)
C64 C63 C68 C67 0.9(8)
P2 C63 C68 C67 177.1(5)
